data_1513737
loop_
_publ_author_name
'Telpoukhovskaia, Maria A.'
'Rodr\'iguez-Rodr\'iguez, Cristina'
'Cawthray, Jacqueline F.'
'Scott, Lauren E.'
'Page, Brent D. G.'
'Al\'i-Torres, Jorge'
'Sodupe, Mariona'
'Bailey, Gwendolyn A.'
'Patrick, Brian O.'
'Orvig, Chris'

_publ_section_title
;
 3-Hydroxy-4-pyridinone derivatives as metal ion and amyloid binding
 agents.
;
_journal_issue 2
_journal_name_full 'Metallomics : integrated biometal science'
_journal_page_first 249
_journal_page_last 262
_journal_paper_doi 10.1039/c3mt00135k
_journal_volume 6
_journal_year 2014
_chemical_formula_sum 'C57 H48 N8 O9 S4 Zn2'
_chemical_formula_weight 1248.01
_chemical_name_systematic
;
?
;
_space_group_crystal_system orthorhombic
_space_group_IT_number 61
_space_group_name_Hall '-P 2ac 2ab'
_space_group_name_H-M_alt 'P b c a'
_symmetry_space_group_name_Hall '-P 2ac 2ab'
_symmetry_space_group_name_H-M 'P b c a'
_atom_sites_solution_hydrogens mixed
_audit_creation_method SHELXL-2012
_cell_angle_alpha 90
_cell_angle_beta 90
_cell_angle_gamma 90
_cell_formula_units_Z 8
_cell_length_a 22.4860(7)
_cell_length_b 16.5586(5)
_cell_length_c 28.6689(11)
_cell_measurement_reflns_used 9941
_cell_measurement_temperature 90.0(1)
_cell_measurement_theta_max 65.19
_cell_measurement_theta_min 3.08
_cell_volume 10674.5(6)
_computing_cell_refinement 'Bruker SAINT'
_computing_data_collection 'Bruker APEX2'
_computing_data_reduction 'Bruker SAINT'
_computing_molecular_graphics 'Bruker SHELXTL'
_computing_publication_material 'Bruker SHELXTL'
_computing_structure_refinement 'SHELXL-2012 (Sheldrick, 2012)'
_computing_structure_solution 'SHELXS-97 (Sheldrick, 2008)'
_diffrn_ambient_temperature 90.0(1)
_diffrn_measured_fraction_theta_full 0.950
_diffrn_measured_fraction_theta_max 0.941
_diffrn_measurement_device_type 'Bruker APEX-II CCD'
_diffrn_measurement_method '\f and \w scans'
_diffrn_radiation_type CuK\a
_diffrn_radiation_wavelength 1.54178
_diffrn_reflns_av_R_equivalents 0.0791
_diffrn_reflns_av_unetI/netI 0.0559
_diffrn_reflns_Laue_measured_fraction_full 0.950
_diffrn_reflns_Laue_measured_fraction_max 0.941
_diffrn_reflns_limit_h_max 24
_diffrn_reflns_limit_h_min -23
_diffrn_reflns_limit_k_max 17
_diffrn_reflns_limit_k_min -18
_diffrn_reflns_limit_l_max 33
_diffrn_reflns_limit_l_min -33
_diffrn_reflns_number 56834
_diffrn_reflns_point_group_measured_fraction_full 0.950
_diffrn_reflns_point_group_measured_fraction_max 0.941
_diffrn_reflns_theta_full 65.000
_diffrn_reflns_theta_max 65.547
_diffrn_reflns_theta_min 3.083
_exptl_absorpt_coefficient_mu 3.128
_exptl_absorpt_correction_T_max 0.939
_exptl_absorpt_correction_T_min 0.621
_exptl_absorpt_correction_type multi-scan
_exptl_absorpt_process_details 'SADABS (Bruker, 2008)'
_exptl_crystal_colour yellow
_exptl_crystal_density_diffrn 1.553
_exptl_crystal_description plate
_exptl_crystal_F_000 5136
_exptl_crystal_size_max 0.18
_exptl_crystal_size_mid 0.17
_exptl_crystal_size_min 0.02
_refine_diff_density_max 0.970
_refine_diff_density_min -0.756
_refine_diff_density_rms 0.119
_refine_ls_extinction_method none
_refine_ls_goodness_of_fit_ref 1.079
_refine_ls_hydrogen_treatment constr
_refine_ls_matrix_type full
_refine_ls_number_parameters 745
_refine_ls_number_reflns 8655
_refine_ls_number_restraints 505
_refine_ls_restrained_S_all 1.047
_refine_ls_R_factor_all 0.1322
_refine_ls_R_factor_gt 0.0851
_refine_ls_shift/su_max 0.001
_refine_ls_shift/su_mean 0.000
_refine_ls_structure_factor_coef Fsqd
_refine_ls_weighting_details
;
w=1/[\s^2^(Fo^2^)+(0.0777P)^2^+124.8679P]
where P=(Fo^2^+2Fc^2^)/3
;
_refine_ls_weighting_scheme calc
_refine_ls_wR_factor_gt 0.2240
_refine_ls_wR_factor_ref 0.2581
_reflns_Friedel_coverage 0.000
_reflns_number_gt 5535
_reflns_number_total 8655
_reflns_threshold_expression 'I > 2\s(I)'
_cod_data_source_file c3mt00135k.txt
_cod_data_source_block co446
_cod_database_code 1513737
_shelx_space_group_comment
;
The symmetry employed for this shelxl refinement is uniquely defined
by the following loop, which should always be used as a source of
symmetry information in preference to the above space-group names.
They are only intended as comments.
;

loop_
_space_group_symop_operation_xyz
'x, y, z'
'-x+1/2, -y, z+1/2'
'x+1/2, -y+1/2, -z'
'-x, y+1/2, -z+1/2'
'-x, -y, -z'
'x-1/2, y, -z-1/2'
'-x-1/2, y-1/2, z'
'x, -y-1/2, z-1/2'

loop_
_atom_site_label
_atom_site_type_symbol
_atom_site_fract_x
_atom_site_fract_y
_atom_site_fract_z
_atom_site_U_iso_or_equiv
_atom_site_adp_type
_atom_site_occupancy
_atom_site_site_symmetry_order
_atom_site_calc_flag
_atom_site_refinement_flags_posn
_atom_site_refinement_flags_adp
_atom_site_refinement_flags_occupancy
_atom_site_disorder_assembly
_atom_site_disorder_group
C1 C 0.3222(4) 0.6431(6) 0.8642(4) 0.049(2) Uani 1 1 d . U . . .
H1A H 0.3153 0.6866 0.8867 0.073 Uiso 1 1 calc R U . . .
H1B H 0.3643 0.6278 0.8647 0.073 Uiso 1 1 calc R U . . .
H1C H 0.2978 0.5962 0.8725 0.073 Uiso 1 1 calc R U . . .
C2 C 0.3059(4) 0.6713(5) 0.8169(3) 0.039(2) Uani 1 1 d . U . . .
C3 C 0.3421(3) 0.6565(5) 0.7784(3) 0.034(2) Uani 1 1 d . U . . .
C4 C 0.3224(4) 0.6774(5) 0.7321(3) 0.038(2) Uani 1 1 d . U . . .
C5 C 0.2666(4) 0.7155(5) 0.7279(3) 0.036(2) Uani 1 1 d . U . . .
H5 H 0.2524 0.7315 0.6981 0.043 Uiso 1 1 calc R U . . .
C6 C 0.2331(4) 0.7291(5) 0.7665(3) 0.039(2) Uani 1 1 d . U . . .
H6 H 0.1955 0.7547 0.7631 0.047 Uiso 1 1 calc R U . . .
C7 C 0.2144(4) 0.7304(6) 0.8492(3) 0.041(2) Uani 1 1 d . U . . .
H7A H 0.2152 0.6864 0.8726 0.049 Uiso 1 1 calc R U . . .
H7B H 0.1727 0.7371 0.8386 0.049 Uiso 1 1 calc R U . . .
C8 C 0.2351(4) 0.8077(5) 0.8718(3) 0.039(2) Uani 1 1 d . U . . .
C9 C 0.2384(4) 0.9122(6) 0.9190(3) 0.042(2) Uani 1 1 d . U . . .
C10 C 0.2227(5) 0.9650(7) 0.9557(4) 0.058(3) Uani 1 1 d . U . . .
H10 H 0.1885 0.9547 0.9742 0.069 Uiso 1 1 calc R U . . .
C11 C 0.2565(5) 1.0295(6) 0.9638(4) 0.055(3) Uani 1 1 d . U . . .
H11 H 0.2466 1.0640 0.9891 0.066 Uiso 1 1 calc R U . . .
C12 C 0.3072(5) 1.0485(7) 0.9360(4) 0.059(3) Uani 1 1 d . U . . .
H12 H 0.3308 1.0944 0.9432 0.071 Uiso 1 1 calc R U . . .
C13 C 0.3217(5) 1.0007(7) 0.8988(4) 0.056(3) Uani 1 1 d . U . . .
H13 H 0.3541 1.0141 0.8790 0.067 Uiso 1 1 calc R U . . .
C14 C 0.2876(5) 0.9316(6) 0.8908(3) 0.049(2) Uani 1 1 d . U . . .
C15 C 0.3840(4) 0.3201(6) 0.6691(4) 0.045(2) Uani 1 1 d . U . . .
H15A H 0.3521 0.3560 0.6797 0.068 Uiso 1 1 calc R U . . .
H15B H 0.3796 0.2672 0.6840 0.068 Uiso 1 1 calc R U . . .
H15C H 0.3817 0.3140 0.6352 0.068 Uiso 1 1 calc R U . . .
C16 C 0.4427(4) 0.3555(5) 0.6820(3) 0.037(2) Uani 1 1 d . U . . .
C17 C 0.4485(4) 0.4344(6) 0.6977(3) 0.042(2) Uani 1 1 d . U . . .
C18 C 0.5055(4) 0.4642(5) 0.7125(3) 0.037(2) Uani 1 1 d . U . . .
C19 C 0.5534(4) 0.4116(6) 0.7102(4) 0.054(3) Uani 1 1 d . U . . .
H19 H 0.5911 0.4289 0.7213 0.065 Uiso 1 1 calc R U . . .
C20 C 0.5477(4) 0.3355(6) 0.6924(4) 0.050(3) Uani 1 1 d . U . . .
H20 H 0.5816 0.3015 0.6898 0.060 Uiso 1 1 calc R U . . .
C21 C 0.4910(4) 0.2313(5) 0.6502(4) 0.047(3) Uani 1 1 d . U . . .
H21A H 0.4553 0.1995 0.6588 0.057 Uiso 1 1 calc R U . . .
H21B H 0.5267 0.1980 0.6567 0.057 Uiso 1 1 calc R U . . .
C22 C 0.4888(5) 0.2535(7) 0.5989(4) 0.060(3) Uani 1 1 d . U . . .
C23 C 0.4601(5) 0.2595(7) 0.5258(5) 0.063(3) Uani 1 1 d . U . . .
C24 C 0.4259(6) 0.2451(8) 0.4850(5) 0.073(3) Uani 1 1 d . U . . .
H24 H 0.3919 0.2111 0.4867 0.088 Uiso 1 1 calc R U . . .
C25 C 0.4412(7) 0.2797(9) 0.4435(5) 0.087(4) Uani 1 1 d . U . . .
H25 H 0.4168 0.2722 0.4168 0.105 Uiso 1 1 calc R U . . .
C26 C 0.4950(7) 0.3277(10) 0.4404(6) 0.102(5) Uani 1 1 d . U . . .
H26 H 0.5068 0.3498 0.4113 0.122 Uiso 1 1 calc R U . . .
C27 C 0.5287(7) 0.3414(10) 0.4791(6) 0.094(5) Uani 1 1 d . U . . .
H27 H 0.5641 0.3725 0.4770 0.113 Uiso 1 1 calc R U . . .
C28 C 0.5103(5) 0.3090(8) 0.5221(5) 0.071(3) Uani 1 1 d . U . . .
C29 C 0.6747(4) 0.6020(6) 0.8718(3) 0.046(2) Uani 1 1 d . U . . .
H29A H 0.6859 0.5622 0.8955 0.069 Uiso 1 1 calc R U . . .
H29B H 0.6318 0.6123 0.8736 0.069 Uiso 1 1 calc R U . . .
H29C H 0.6964 0.6524 0.8772 0.069 Uiso 1 1 calc R U . . .
C30 C 0.6897(4) 0.5701(5) 0.8246(3) 0.035(2) Uani 1 1 d . U . . .
C31 C 0.6522(4) 0.5826(5) 0.7866(3) 0.035(2) Uani 1 1 d . U . . .
C32 C 0.6709(4) 0.5576(5) 0.7406(3) 0.037(2) Uani 1 1 d . U . . .
C33 C 0.7270(4) 0.5175(5) 0.7364(3) 0.036(2) Uani 1 1 d . U . . .
H33 H 0.7404 0.4991 0.7068 0.043 Uiso 1 1 calc R U . . .
C34 C 0.7611(4) 0.5057(5) 0.7748(3) 0.038(2) Uani 1 1 d . U . . .
H34 H 0.7983 0.4791 0.7716 0.045 Uiso 1 1 calc R U . . .
C35 C 0.7822(4) 0.5127(6) 0.8579(3) 0.041(2) Uani 1 1 d . U . . .
H35A H 0.7800 0.5573 0.8809 0.049 Uiso 1 1 calc R U . . .
H35B H 0.8239 0.5078 0.8473 0.049 Uiso 1 1 calc R U . . .
C36 C 0.7628(4) 0.4352(5) 0.8804(3) 0.036(2) Uani 1 1 d . U . . .
C37 C 0.7612(4) 0.3330(6) 0.9304(4) 0.048(2) Uani 1 1 d . U . . .
C38 C 0.7750(6) 0.2872(6) 0.9691(4) 0.062(3) Uani 1 1 d . U . . .
H38 H 0.8053 0.3044 0.9900 0.075 Uiso 1 1 calc R U . . .
C39 C 0.7445(7) 0.2156(8) 0.9773(4) 0.079(4) Uani 1 1 d . U . . .
H39 H 0.7530 0.1847 1.0044 0.095 Uiso 1 1 calc R U . . .
C40 C 0.7020(5) 0.1895(7) 0.9461(4) 0.060(3) Uani 1 1 d . U . . .
H40 H 0.6815 0.1405 0.9524 0.072 Uiso 1 1 calc R U . . .
C41 C 0.6881(4) 0.2319(6) 0.9063(4) 0.050(3) Uani 1 1 d . U . . .
H41 H 0.6596 0.2124 0.8846 0.060 Uiso 1 1 calc R U . . .
C42 C 0.7183(4) 0.3057(5) 0.8993(3) 0.041(2) Uani 1 1 d . U . . .
C43 C 0.6156(4) 0.9185(5) 0.6871(4) 0.043(2) Uani 1 1 d . U . . .
H43A H 0.6255 0.9355 0.6553 0.064 Uiso 1 1 calc R U . . .
H43B H 0.6460 0.8809 0.6985 0.064 Uiso 1 1 calc R U . . .
H43C H 0.6141 0.9659 0.7076 0.064 Uiso 1 1 calc R U . . .
C44 C 0.5568(4) 0.8779(6) 0.6871(3) 0.038(2) Uani 1 1 d . U . . .
C45 C 0.5499(4) 0.7964(5) 0.6982(3) 0.035(2) Uani 1 1 d . U . . .
C46 C 0.4927(4) 0.7609(6) 0.6962(4) 0.045(2) Uani 1 1 d . U . . .
C47 C 0.4437(4) 0.8082(6) 0.6834(4) 0.052(3) Uani 1 1 d . U . . .
H47 H 0.4050 0.7854 0.6827 0.063 Uiso 1 1 calc R U . . .
C48 C 0.4521(4) 0.8867(6) 0.6722(4) 0.048(3) Uani 1 1 d . U . . .
H48 H 0.4191 0.9181 0.6624 0.058 Uiso 1 1 calc R U . . .
C49 C 0.5120(4) 1.0061(5) 0.6583(3) 0.039(2) Uani 1 1 d . U . . .
H49A H 0.5402 1.0353 0.6788 0.047 Uiso 1 1 calc R U . . .
H49B H 0.4729 1.0330 0.6608 0.047 Uiso 1 1 calc R U . . .
C50 C 0.5333(4) 1.0119(6) 0.6093(4) 0.044(2) Uani 1 1 d . U . . .
C51 C 0.5695(4) 1.0682(6) 0.5451(4) 0.049(2) Uani 1 1 d . U . . .
C52 C 0.5920(5) 1.1279(7) 0.5160(4) 0.060(3) Uani 1 1 d . U . . .
H52 H 0.5963 1.1817 0.5270 0.072 Uiso 1 1 calc R U . . .
C53 C 0.6075(5) 1.1086(8) 0.4718(4) 0.064(3) Uani 1 1 d . U . . .
H53 H 0.6223 1.1495 0.4517 0.077 Uiso 1 1 calc R U . . .
C54 C 0.6024(5) 1.0311(8) 0.4556(4) 0.063(3) Uani 1 1 d . U . . .
H54 H 0.6130 1.0197 0.4243 0.076 Uiso 1 1 calc R U . . .
C55 C 0.5825(5) 0.9698(8) 0.4832(4) 0.062(3) Uani 1 1 d . U . . .
H55 H 0.5798 0.9160 0.4719 0.074 Uiso 1 1 calc R U . . .
C56 C 0.5663(5) 0.9901(7) 0.5290(4) 0.057(3) Uani 1 1 d . U . . .
C57 C 0.9306(12) 0.467(2) 0.9314(12) 0.122(13) Uani 0.73(3) 1 d D U P A 1
H57D H 0.9220 0.4521 0.8990 0.183 Uiso 0.73(3) 1 calc R U P A 1
H57E H 0.9380 0.4177 0.9496 0.183 Uiso 0.73(3) 1 calc R U P A 1
H57F H 0.9658 0.5015 0.9324 0.183 Uiso 0.73(3) 1 calc R U P A 1
C57B C 0.918(3) 0.476(6) 0.978(2) 0.15(3) Uani 0.27(3) 1 d D U P A 2
H57A H 0.9193 0.4166 0.9806 0.220 Uiso 0.27(3) 1 calc R U P A 2
H57B H 0.8865 0.4970 0.9979 0.220 Uiso 0.27(3) 1 calc R U P A 2
H57C H 0.9564 0.4982 0.9874 0.220 Uiso 0.27(3) 1 calc R U P A 2
N1 N 0.2514(3) 0.7077(4) 0.8094(3) 0.0354(17) Uani 1 1 d . U . . .
N2 N 0.2087(3) 0.8408(5) 0.9071(3) 0.0441(19) Uani 1 1 d . U . . .
N3 N 0.4932(3) 0.3084(4) 0.6784(3) 0.044(2) Uani 1 1 d . U . . .
N4 N 0.4490(4) 0.2289(5) 0.5705(3) 0.058(2) Uani 1 1 d . U . . .
N5 N 0.7433(3) 0.5311(4) 0.8176(3) 0.0365(17) Uani 1 1 d . U . . .
N6 N 0.7869(4) 0.4087(5) 0.9194(3) 0.048(2) Uani 1 1 d . U . . .
N7 N 0.5064(3) 0.9216(4) 0.6746(3) 0.0376(17) Uani 1 1 d . U . . .
N8 N 0.5513(3) 1.0788(5) 0.5910(3) 0.047(2) Uani 1 1 d . U . . .
O1 O 0.3544(2) 0.6585(4) 0.6969(2) 0.0380(14) Uani 1 1 d . U . . .
O2 O 0.3951(3) 0.6208(3) 0.7830(2) 0.0397(14) Uani 1 1 d . U . . .
O3 O 0.5072(2) 0.5366(4) 0.7284(2) 0.0441(16) Uani 1 1 d . U . . .
O4 O 0.4027(2) 0.4847(3) 0.6994(2) 0.0401(15) Uani 1 1 d . U . . .
O5 O 0.5949(2) 0.7520(3) 0.7106(2) 0.0402(15) Uani 1 1 d . U . . .
O6 O 0.4893(3) 0.6847(4) 0.7067(3) 0.0516(18) Uani 1 1 d . U . . .
O7 O 0.6382(2) 0.5745(3) 0.7051(2) 0.0373(14) Uani 1 1 d . U . . .
O8 O 0.6015(2) 0.6200(4) 0.7910(2) 0.0392(15) Uani 1 1 d . U . . .
O9 O 0.8788(6) 0.5107(7) 0.9515(6) 0.066(5) Uani 0.73(3) 1 d D U P A 1
H9 H 0.8478 0.4832 0.9477 0.099 Uiso 0.73(3) 1 calc R U P A 1
O9B O 0.906(3) 0.498(4) 0.928(2) 0.14(2) Uani 0.27(3) 1 d D U P A 2
S1 S 0.29654(11) 0.85845(15) 0.84853(9) 0.0487(6) Uani 1 1 d . U . . .
S2 S 0.70920(10) 0.37422(15) 0.85435(9) 0.0452(6) Uani 1 1 d . U . . .
S3 S 0.53954(12) 0.92693(16) 0.57338(10) 0.0550(7) Uani 1 1 d . U . . .
S4 S 0.54473(14) 0.3169(2) 0.57627(13) 0.0752(9) Uani 1 1 d . U . . .
Zn1 Zn 0.42642(5) 0.59622(7) 0.71991(5) 0.0397(3) Uani 1 1 d . U . . .
Zn2 Zn 0.56844(5) 0.63720(7) 0.72754(4) 0.0399(3) Uani 1 1 d . U . . .
H9B H 0.8667 0.5004 0.9245 0.060 Uiso 0.27(3) 1 d . U P A 2

loop_
_atom_site_aniso_label
_atom_site_aniso_U_11
_atom_site_aniso_U_22
_atom_site_aniso_U_33
_atom_site_aniso_U_23
_atom_site_aniso_U_13
_atom_site_aniso_U_12
C1 0.030(5) 0.049(6) 0.067(7) 0.005(5) 0.002(5) 0.007(4)
C2 0.020(4) 0.032(5) 0.065(6) -0.003(4) -0.004(4) 0.002(4)
C3 0.015(4) 0.024(4) 0.061(6) 0.004(4) 0.000(4) 0.000(3)
C4 0.020(4) 0.029(5) 0.064(6) -0.001(4) 0.005(4) -0.008(4)
C5 0.025(5) 0.026(5) 0.057(6) 0.002(4) -0.004(4) 0.001(4)
C6 0.030(5) 0.032(5) 0.055(6) -0.002(4) -0.005(4) -0.002(4)
C7 0.023(5) 0.048(6) 0.052(6) 0.001(4) 0.004(4) -0.001(4)
C8 0.026(5) 0.037(5) 0.054(6) 0.000(4) -0.004(4) 0.004(4)
C9 0.032(5) 0.039(5) 0.054(6) 0.002(4) -0.002(4) -0.003(4)
C10 0.055(7) 0.065(7) 0.052(6) 0.001(5) 0.006(5) 0.012(6)
C11 0.056(7) 0.045(6) 0.063(7) -0.006(5) -0.003(5) 0.003(5)
C12 0.063(7) 0.046(6) 0.067(7) -0.002(5) -0.007(6) -0.003(5)
C13 0.049(6) 0.056(7) 0.062(7) 0.001(5) 0.003(5) -0.008(5)
C14 0.050(6) 0.045(6) 0.051(6) 0.001(5) -0.001(5) 0.011(5)
C15 0.024(5) 0.035(5) 0.077(7) 0.001(5) 0.006(4) 0.005(4)
C16 0.028(5) 0.028(5) 0.056(6) 0.003(4) 0.000(4) -0.001(4)
C17 0.034(5) 0.044(6) 0.048(5) 0.000(4) -0.002(4) 0.005(4)
C18 0.019(4) 0.030(5) 0.061(6) -0.004(4) 0.000(4) -0.002(4)
C19 0.034(5) 0.050(6) 0.077(7) -0.006(5) 0.006(5) 0.001(5)
C20 0.024(5) 0.041(6) 0.084(8) 0.003(5) 0.008(5) 0.008(4)
C21 0.030(5) 0.027(5) 0.086(8) -0.006(5) 0.006(5) 0.002(4)
C22 0.040(6) 0.055(7) 0.085(8) -0.027(6) 0.011(6) 0.003(5)
C23 0.060(7) 0.048(7) 0.082(9) -0.014(6) 0.007(6) 0.009(6)
C24 0.074(9) 0.060(8) 0.085(9) -0.006(7) 0.001(7) 0.008(7)
C25 0.091(11) 0.081(10) 0.091(10) -0.003(8) 0.008(8) 0.027(8)
C26 0.093(12) 0.112(13) 0.101(12) -0.008(10) 0.029(10) -0.002(10)
C27 0.095(11) 0.097(12) 0.090(11) -0.003(9) 0.020(9) -0.013(9)
C28 0.056(7) 0.071(8) 0.086(9) -0.002(7) 0.021(6) 0.006(6)
C29 0.031(5) 0.051(6) 0.056(6) -0.001(5) 0.006(4) 0.011(4)
C30 0.027(5) 0.028(5) 0.050(5) 0.002(4) 0.003(4) -0.001(4)
C31 0.026(5) 0.023(4) 0.057(6) 0.006(4) 0.000(4) -0.003(4)
C32 0.025(5) 0.028(5) 0.057(6) 0.001(4) 0.002(4) -0.002(4)
C33 0.022(5) 0.028(5) 0.056(6) 0.001(4) 0.000(4) 0.004(4)
C34 0.023(4) 0.028(5) 0.062(6) 0.005(4) 0.007(4) 0.003(4)
C35 0.031(5) 0.040(5) 0.052(6) 0.002(4) 0.000(4) 0.000(4)
C36 0.024(5) 0.041(5) 0.044(5) -0.001(4) 0.000(4) 0.008(4)
C37 0.034(5) 0.050(6) 0.061(6) -0.005(5) -0.003(5) 0.013(5)
C38 0.080(8) 0.039(6) 0.067(7) 0.002(5) -0.016(6) 0.000(6)
C39 0.122(12) 0.067(8) 0.048(6) 0.010(6) -0.009(7) 0.012(8)
C40 0.071(8) 0.043(6) 0.066(7) 0.008(5) 0.016(6) -0.001(6)
C41 0.044(6) 0.045(6) 0.061(6) -0.005(5) 0.000(5) 0.002(5)
C42 0.033(5) 0.031(5) 0.059(6) 0.004(4) 0.009(4) 0.005(4)
C43 0.027(5) 0.032(5) 0.070(7) -0.002(4) 0.004(4) 0.002(4)
C44 0.022(5) 0.041(5) 0.052(5) -0.003(4) -0.003(4) 0.002(4)
C45 0.018(4) 0.030(5) 0.058(6) -0.005(4) 0.003(4) 0.003(4)
C46 0.023(5) 0.036(6) 0.077(7) 0.000(5) 0.000(4) 0.000(4)
C47 0.019(5) 0.038(6) 0.100(8) 0.009(5) 0.008(5) 0.000(4)
C48 0.027(5) 0.034(6) 0.083(7) 0.012(5) 0.004(5) 0.009(4)
C49 0.029(5) 0.024(5) 0.065(6) -0.001(4) 0.003(4) 0.006(4)
C50 0.034(5) 0.039(6) 0.059(6) -0.001(4) -0.001(4) 0.006(4)
C51 0.035(5) 0.047(6) 0.066(7) -0.001(5) -0.005(5) 0.000(5)
C52 0.053(7) 0.062(7) 0.066(7) 0.007(6) 0.008(5) -0.009(6)
C53 0.056(7) 0.066(8) 0.070(8) 0.016(6) 0.008(6) 0.003(6)
C54 0.052(7) 0.070(8) 0.068(7) 0.008(6) 0.005(6) 0.012(6)
C55 0.045(7) 0.067(8) 0.073(8) -0.005(6) -0.004(5) 0.011(6)
C56 0.042(6) 0.075(8) 0.054(6) 0.007(6) -0.003(5) -0.002(5)
C57 0.07(2) 0.14(2) 0.15(3) -0.05(2) -0.022(18) 0.041(17)
C57B 0.03(3) 0.24(6) 0.16(6) -0.03(6) 0.00(4) 0.02(4)
N1 0.026(4) 0.026(4) 0.054(5) -0.002(3) 0.006(3) -0.001(3)
N2 0.035(4) 0.040(5) 0.058(5) 0.002(4) -0.003(4) 0.008(4)
N3 0.028(4) 0.034(4) 0.070(6) -0.008(4) 0.001(4) -0.002(3)
N4 0.050(5) 0.049(5) 0.075(6) -0.010(5) 0.003(5) 0.008(4)
N5 0.020(4) 0.034(4) 0.056(5) 0.004(3) -0.004(3) -0.005(3)
N6 0.044(5) 0.034(5) 0.065(5) 0.003(4) 0.009(4) -0.001(4)
N7 0.022(4) 0.032(4) 0.059(5) 0.005(3) -0.003(3) 0.001(3)
N8 0.033(4) 0.036(5) 0.071(6) 0.003(4) -0.003(4) -0.004(4)
O1 0.023(3) 0.037(3) 0.053(4) 0.004(3) -0.001(3) 0.001(3)
O2 0.031(3) 0.029(3) 0.059(4) -0.002(3) 0.002(3) 0.001(3)
O3 0.018(3) 0.039(4) 0.075(5) -0.006(3) -0.001(3) -0.001(3)
O4 0.019(3) 0.032(3) 0.069(4) -0.005(3) -0.002(3) 0.006(3)
O5 0.016(3) 0.030(3) 0.075(4) 0.006(3) -0.001(3) 0.000(3)
O6 0.022(3) 0.029(4) 0.103(6) 0.016(3) -0.004(3) -0.002(3)
O7 0.022(3) 0.032(3) 0.058(4) 0.001(3) -0.005(3) 0.002(2)
O8 0.016(3) 0.036(3) 0.066(4) 0.004(3) 0.003(3) 0.009(3)
O9 0.032(7) 0.056(7) 0.110(12) -0.016(7) -0.003(7) 0.003(5)
O9B 0.05(4) 0.16(5) 0.22(6) -0.04(5) 0.00(4) -0.04(4)
S1 0.0394(13) 0.0444(14) 0.0623(15) -0.0040(12) 0.0083(11) -0.0038(11)
S2 0.0352(13) 0.0399(13) 0.0605(15) 0.0042(11) -0.0045(11) 0.0000(10)
S3 0.0541(16) 0.0442(15) 0.0667(17) -0.0029(12) -0.0010(13) 0.0023(12)
S4 0.0553(18) 0.082(2) 0.089(2) -0.0003(18) 0.0136(16) -0.0147(17)
Zn1 0.0210(6) 0.0312(7) 0.0667(8) -0.0008(6) 0.0037(5) 0.0008(5)
Zn2 0.0218(6) 0.0349(7) 0.0629(8) 0.0017(6) -0.0018(5) 0.0020(5)

loop_
_atom_type_symbol
_atom_type_description
_atom_type_scat_dispersion_real
_atom_type_scat_dispersion_imag
_atom_type_scat_source
C C 0.0181 0.0091 'International Tables Vol C Tables 4.2.6.8 and 6.1.1.4'
H H 0.0000 0.0000 'International Tables Vol C Tables 4.2.6.8 and 6.1.1.4'
N N 0.0311 0.0180 'International Tables Vol C Tables 4.2.6.8 and 6.1.1.4'
O O 0.0492 0.0322 'International Tables Vol C Tables 4.2.6.8 and 6.1.1.4'
S S 0.3331 0.5567 'International Tables Vol C Tables 4.2.6.8 and 6.1.1.4'
Zn Zn -1.5491 0.6778 'International Tables Vol C Tables 4.2.6.8 and 6.1.1.4'

loop_
_geom_angle_atom_site_label_1
_geom_angle_atom_site_label_2
_geom_angle_atom_site_label_3
_geom_angle
C2 C1 H1A 109.5
C2 C1 H1B 109.5
H1A C1 H1B 109.5
C2 C1 H1C 109.5
H1A C1 H1C 109.5
H1B C1 H1C 109.5
N1 C2 C3 118.2(8)
N1 C2 C1 119.9(8)
C3 C2 C1 121.7(8)
O2 C3 C2 121.5(8)
O2 C3 C4 118.0(8)
C2 C3 C4 120.4(7)
O1 C4 C5 122.9(9)
O1 C4 C3 119.6(8)
C5 C4 C3 117.4(8)
C6 C5 C4 119.9(9)
C6 C5 H5 120.1
C4 C5 H5 120.1
N1 C6 C5 122.1(8)
N1 C6 H6 118.9
C5 C6 H6 118.9
N1 C7 C8 112.2(7)
N1 C7 H7A 109.2
C8 C7 H7A 109.2
N1 C7 H7B 109.2
C8 C7 H7B 109.2
H7A C7 H7B 107.9
N2 C8 C7 123.6(8)
N2 C8 S1 117.2(7)
C7 C8 S1 119.2(7)
N2 C9 C14 115.3(9)
N2 C9 C10 125.8(9)
C14 C9 C10 118.9(9)
C11 C10 C9 119.0(10)
C11 C10 H10 120.5
C9 C10 H10 120.5
C10 C11 C12 122.3(10)
C10 C11 H11 118.8
C12 C11 H11 118.8
C13 C12 C11 119.9(10)
C13 C12 H12 120.0
C11 C12 H12 120.0
C12 C13 C14 118.3(10)
C12 C13 H13 120.9
C14 C13 H13 120.9
C13 C14 C9 121.5(9)
C13 C14 S1 128.9(8)
C9 C14 S1 109.6(8)
C16 C15 H15A 109.5
C16 C15 H15B 109.5
H15A C15 H15B 109.5
C16 C15 H15C 109.5
H15A C15 H15C 109.5
H15B C15 H15C 109.5
N3 C16 C17 118.5(8)
N3 C16 C15 119.2(8)
C17 C16 C15 122.2(8)
O4 C17 C16 122.0(8)
O4 C17 C18 117.7(8)
C16 C17 C18 120.3(8)
O3 C18 C19 125.5(8)
O3 C18 C17 117.0(7)
C19 C18 C17 117.5(8)
C20 C19 C18 121.7(10)
C20 C19 H19 119.2
C18 C19 H19 119.2
C19 C20 N3 119.9(9)
C19 C20 H20 120.1
N3 C20 H20 120.1
N3 C21 C22 108.3(8)
N3 C21 H21A 110.0
C22 C21 H21A 110.0
N3 C21 H21B 110.0
C22 C21 H21B 110.0
H21A C21 H21B 108.4
N4 C22 C21 124.3(11)
N4 C22 S4 117.2(10)
C21 C22 S4 118.5(8)
C28 C23 N4 115.2(11)
C28 C23 C24 118.2(12)
N4 C23 C24 126.6(12)
C25 C24 C23 120.7(14)
C25 C24 H24 119.6
C23 C24 H24 119.6
C24 C25 C26 119.5(15)
C24 C25 H25 120.2
C26 C25 H25 120.2
C27 C26 C25 120.4(16)
C27 C26 H26 119.8
C25 C26 H26 119.8
C26 C27 C28 119.1(15)
C26 C27 H27 120.4
C28 C27 H27 120.4
C23 C28 C27 121.8(14)
C23 C28 S4 109.6(10)
C27 C28 S4 128.5(11)
C30 C29 H29A 109.5
C30 C29 H29B 109.5
H29A C29 H29B 109.5
C30 C29 H29C 109.5
H29A C29 H29C 109.5
H29B C29 H29C 109.5
N5 C30 C31 119.0(8)
N5 C30 C29 119.6(8)
C31 C30 C29 121.3(8)
O8 C31 C30 121.8(8)
O8 C31 C32 118.5(8)
C30 C31 C32 119.7(8)
O7 C32 C33 122.6(8)
O7 C32 C31 119.6(8)
C33 C32 C31 117.7(8)
C34 C33 C32 119.9(9)
C34 C33 H33 120.1
C32 C33 H33 120.1
C33 C34 N5 121.6(8)
C33 C34 H34 119.2
N5 C34 H34 119.2
N5 C35 C36 109.8(7)
N5 C35 H35A 109.7
C36 C35 H35A 109.7
N5 C35 H35B 109.7
C36 C35 H35B 109.7
H35A C35 H35B 108.2
N6 C36 C35 122.0(8)
N6 C36 S2 117.1(7)
C35 C36 S2 120.8(7)
C38 C37 C42 119.7(10)
C38 C37 N6 125.0(10)
C42 C37 N6 115.3(9)
C37 C38 C39 119.6(11)
C37 C38 H38 120.2
C39 C38 H38 120.2
C40 C39 C38 120.0(11)
C40 C39 H39 120.0
C38 C39 H39 120.0
C41 C40 C39 122.4(11)
C41 C40 H40 118.8
C39 C40 H40 118.8
C40 C41 C42 116.9(10)
C40 C41 H41 121.6
C42 C41 H41 121.6
C37 C42 C41 121.5(9)
C37 C42 S2 110.4(7)
C41 C42 S2 128.2(8)
C44 C43 H43A 109.5
C44 C43 H43B 109.5
H43A C43 H43B 109.5
C44 C43 H43C 109.5
H43A C43 H43C 109.5
H43B C43 H43C 109.5
N7 C44 C45 118.0(8)
N7 C44 C43 119.4(8)
C45 C44 C43 122.6(8)
O5 C45 C44 121.4(8)
O5 C45 C46 119.0(8)
C44 C45 C46 119.6(8)
O6 C46 C47 123.8(8)
O6 C46 C45 116.6(8)
C47 C46 C45 119.6(8)
C48 C47 C46 119.3(9)
C48 C47 H47 120.3
C46 C47 H47 120.3
C47 C48 N7 121.6(9)
C47 C48 H48 119.2
N7 C48 H48 119.2
N7 C49 C50 112.8(7)
N7 C49 H49A 109.0
C50 C49 H49A 109.0
N7 C49 H49B 109.0
C50 C49 H49B 109.0
H49A C49 H49B 107.8
N8 C50 C49 122.8(9)
N8 C50 S3 115.1(8)
C49 C50 S3 122.0(7)
C56 C51 C52 119.1(11)
C56 C51 N8 114.9(9)
C52 C51 N8 126.0(10)
C53 C52 C51 119.3(12)
C53 C52 H52 120.3
C51 C52 H52 120.3
C52 C53 C54 121.1(11)
C52 C53 H53 119.5
C54 C53 H53 119.5
C55 C54 C53 122.0(12)
C55 C54 H54 119.0
C53 C54 H54 119.0
C54 C55 C56 116.7(12)
C54 C55 H55 121.6
C56 C55 H55 121.6
C51 C56 C55 121.7(11)
C51 C56 S3 109.6(8)
C55 C56 S3 128.7(10)
O9 C57 H57D 109.5
O9 C57 H57E 109.5
H57D C57 H57E 109.5
O9 C57 H57F 109.5
H57D C57 H57F 109.5
H57E C57 H57F 109.5
O9B C57B H57A 109.5
O9B C57B H57B 109.5
H57A C57B H57B 109.5
O9B C57B H57C 109.5
H57A C57B H57C 109.5
H57B C57B H57C 109.5
C6 N1 C2 121.9(8)
C6 N1 C7 118.1(7)
C2 N1 C7 119.8(8)
C8 N2 C9 109.2(8)
C20 N3 C16 122.0(8)
C20 N3 C21 117.7(7)
C16 N3 C21 119.3(7)
C22 N4 C23 110.0(10)
C34 N5 C30 122.1(7)
C34 N5 C35 118.0(7)
C30 N5 C35 119.9(7)
C36 N6 C37 108.4(8)
C48 N7 C44 121.8(8)
C48 N7 C49 117.6(7)
C44 N7 C49 120.2(7)
C50 N8 C51 111.7(8)
C4 O1 Zn1 108.5(6)
C3 O2 Zn1 108.6(5)
C18 O3 Zn1 112.1(5)
C18 O3 Zn2 137.3(5)
Zn1 O3 Zn2 100.9(3)
C17 O4 Zn1 112.5(5)
C45 O5 Zn2 111.3(5)
C46 O6 Zn2 113.0(5)
C46 O6 Zn1 140.4(6)
Zn2 O6 Zn1 105.6(3)
C32 O7 Zn2 108.0(6)
C31 O8 Zn2 108.0(5)
C57 O9 H9 109.5
C57B O9B H9B 108(6)
C14 S1 C8 88.7(5)
C42 S2 C36 88.8(4)
C50 S3 C56 88.5(5)
C28 S4 C22 88.1(6)
O2 Zn1 O4 111.2(3)
O2 Zn1 O1 84.7(2)
O4 Zn1 O1 99.2(2)
O2 Zn1 O6 105.3(3)
O4 Zn1 O6 141.1(3)
O1 Zn1 O6 97.2(2)
O2 Zn1 O3 107.5(3)
O4 Zn1 O3 80.2(2)
O1 Zn1 O3 167.2(3)
O6 Zn1 O3 76.2(2)
O8 Zn2 O7 85.7(2)
O8 Zn2 O6 130.6(3)
O7 Zn2 O6 142.9(3)
O8 Zn2 O5 104.0(3)
O7 Zn2 O5 100.3(2)
O6 Zn2 O5 79.9(2)
O8 Zn2 O3 96.7(3)
O7 Zn2 O3 96.0(2)
O6 Zn2 O3 75.2(2)
O5 Zn2 O3 154.4(2)

loop_
_geom_bond_atom_site_label_1
_geom_bond_atom_site_label_2
_geom_bond_distance
C1 C2 1.481(13)
C1 H1A 0.9800
C1 H1B 0.9800
C1 H1C 0.9800
C2 N1 1.382(11)
C2 C3 1.392(13)
C3 O2 1.336(10)
C3 C4 1.442(13)
C4 O1 1.279(10)
C4 C5 1.410(12)
C5 C6 1.357(13)
C5 H5 0.9500
C6 N1 1.345(11)
C6 H6 0.9500
C7 N1 1.462(11)
C7 C8 1.509(13)
C7 H7A 0.9900
C7 H7B 0.9900
C8 N2 1.295(12)
C8 S1 1.749(9)
C9 N2 1.399(12)
C9 C14 1.408(14)
C9 C10 1.413(14)
C10 C11 1.332(15)
C10 H10 0.9500
C11 C12 1.426(15)
C11 H11 0.9500
C12 C13 1.366(15)
C12 H12 0.9500
C13 C14 1.396(14)
C13 H13 0.9500
C14 S1 1.724(10)
C15 C16 1.490(12)
C15 H15A 0.9800
C15 H15B 0.9800
C15 H15C 0.9800
C16 N3 1.382(11)
C16 C17 1.388(13)
C17 O4 1.326(10)
C17 C18 1.437(12)
C18 O3 1.282(10)
C18 C19 1.388(13)
C19 C20 1.364(14)
C19 H19 0.9500
C20 N3 1.366(12)
C20 H20 0.9500
C21 N3 1.512(12)
C21 C22 1.518(16)
C21 H21A 0.9900
C21 H21B 0.9900
C22 N4 1.276(14)
C22 S4 1.762(12)
C23 C28 1.399(17)
C23 N4 1.402(15)
C23 C24 1.420(17)
C24 C25 1.365(18)
C24 H24 0.9500
C25 C26 1.45(2)
C25 H25 0.9500
C26 C27 1.36(2)
C26 H26 0.9500
C27 C28 1.407(18)
C27 H27 0.9500
C28 S4 1.741(14)
C29 C30 1.492(12)
C29 H29A 0.9800
C29 H29B 0.9800
C29 H29C 0.9800
C30 N5 1.383(11)
C30 C31 1.391(12)
C31 O8 1.304(10)
C31 C32 1.446(12)
C32 O7 1.285(10)
C32 C33 1.432(12)
C33 C34 1.353(12)
C33 H33 0.9500
C34 N5 1.358(11)
C34 H34 0.9500
C35 N5 1.481(11)
C35 C36 1.502(12)
C35 H35A 0.9900
C35 H35B 0.9900
C36 N6 1.316(12)
C36 S2 1.740(9)
C37 C38 1.380(14)
C37 C42 1.388(14)
C37 N6 1.417(13)
C38 C39 1.390(17)
C38 H38 0.9500
C39 C40 1.378(17)
C39 H39 0.9500
C40 C41 1.375(15)
C40 H40 0.9500
C41 C42 1.414(13)
C41 H41 0.9500
C42 S2 1.728(10)
C43 C44 1.483(12)
C43 H43A 0.9800
C43 H43B 0.9800
C43 H43C 0.9800
C44 N7 1.391(11)
C44 C45 1.396(13)
C45 O5 1.299(10)
C45 C46 1.414(12)
C46 O6 1.299(11)
C46 C47 1.401(13)
C47 C48 1.352(13)
C47 H47 0.9500
C48 N7 1.353(12)
C48 H48 0.9500
C49 N7 1.482(11)
C49 C50 1.485(13)
C49 H49A 0.9900
C49 H49B 0.9900
C50 N8 1.291(12)
C50 S3 1.750(10)
C51 C56 1.375(15)
C51 C52 1.389(15)
C51 N8 1.389(13)
C52 C53 1.351(16)
C52 H52 0.9500
C53 C54 1.371(16)
C53 H53 0.9500
C54 C55 1.360(16)
C54 H54 0.9500
C55 C56 1.405(15)
C55 H55 0.9500
C56 S3 1.753(11)
C57 O9 1.49(2)
C57 H57D 0.9800
C57 H57E 0.9800
C57 H57F 0.9800
C57B O9B 1.49(2)
C57B H57A 0.9800
C57B H57B 0.9800
C57B H57C 0.9800
O1 Zn1 2.029(6)
O2 Zn1 1.982(6)
O3 Zn1 2.081(6)
O3 Zn2 2.162(6)
O4 Zn1 2.010(6)
O5 Zn2 2.051(6)
O6 Zn2 2.036(6)
O6 Zn1 2.071(6)
O7 Zn2 1.988(6)
O8 Zn2 1.985(6)
O9 H9 0.8400
O9B H9B 0.89(6)

loop_
_geom_torsion_atom_site_label_1
_geom_torsion_atom_site_label_2
_geom_torsion_atom_site_label_3
_geom_torsion_atom_site_label_4
_geom_torsion
N1 C2 C3 O2 -179.3(7)
C1 C2 C3 O2 -4.4(13)
N1 C2 C3 C4 -1.2(12)
C1 C2 C3 C4 173.7(8)
O2 C3 C4 O1 2.8(12)
C2 C3 C4 O1 -175.3(8)
O2 C3 C4 C5 -179.7(7)
C2 C3 C4 C5 2.2(12)
O1 C4 C5 C6 175.8(8)
C3 C4 C5 C6 -1.7(12)
C4 C5 C6 N1 0.2(13)
N1 C7 C8 N2 178.7(8)
N1 C7 C8 S1 0.8(10)
N2 C9 C10 C11 177.5(9)
C14 C9 C10 C11 -3.1(15)
C9 C10 C11 C12 2.0(17)
C10 C11 C12 C13 1.3(17)
C11 C12 C13 C14 -3.1(16)
C12 C13 C14 C9 1.9(16)
C12 C13 C14 S1 -177.4(9)
N2 C9 C14 C13 -179.4(9)
C10 C9 C14 C13 1.2(15)
N2 C9 C14 S1 0.1(11)
C10 C9 C14 S1 -179.3(8)
N3 C16 C17 O4 175.8(8)
C15 C16 C17 O4 -4.3(15)
N3 C16 C17 C18 -3.9(14)
C15 C16 C17 C18 176.0(9)
O4 C17 C18 O3 3.1(13)
C16 C17 C18 O3 -177.2(9)
O4 C17 C18 C19 -179.3(9)
C16 C17 C18 C19 0.4(14)
O3 C18 C19 C20 -179.6(10)
C17 C18 C19 C20 3.1(16)
C18 C19 C20 N3 -3.0(17)
N3 C21 C22 N4 -125.6(10)
N3 C21 C22 S4 54.8(10)
C28 C23 C24 C25 -0.9(18)
N4 C23 C24 C25 179.3(11)
C23 C24 C25 C26 4(2)
C24 C25 C26 C27 -3(2)
C25 C26 C27 C28 -1(2)
N4 C23 C28 C27 177.2(12)
C24 C23 C28 C27 -2.7(18)
N4 C23 C28 S4 0.2(13)
C24 C23 C28 S4 -179.7(9)
C26 C27 C28 C23 3(2)
C26 C27 C28 S4 179.8(12)
N5 C30 C31 O8 -179.1(7)
C29 C30 C31 O8 -2.6(13)
N5 C30 C31 C32 -2.4(12)
C29 C30 C31 C32 174.1(8)
O8 C31 C32 O7 1.9(12)
C30 C31 C32 O7 -174.9(8)
O8 C31 C32 C33 179.3(7)
C30 C31 C32 C33 2.5(12)
O7 C32 C33 C34 176.0(8)
C31 C32 C33 C34 -1.4(12)
C32 C33 C34 N5 0.1(13)
N5 C35 C36 N6 -174.2(8)
N5 C35 C36 S2 8.6(10)
C42 C37 C38 C39 -2.2(17)
N6 C37 C38 C39 176.8(10)
C37 C38 C39 C40 2.0(19)
C38 C39 C40 C41 0.1(19)
C39 C40 C41 C42 -2.0(16)
C38 C37 C42 C41 0.3(15)
N6 C37 C42 C41 -178.8(8)
C38 C37 C42 S2 179.7(8)
N6 C37 C42 S2 0.6(10)
C40 C41 C42 C37 1.8(14)
C40 C41 C42 S2 -177.5(8)
N7 C44 C45 O5 -179.4(8)
C43 C44 C45 O5 2.1(15)
N7 C44 C45 C46 0.3(14)
C43 C44 C45 C46 -178.2(9)
O5 C45 C46 O6 -0.6(14)
C44 C45 C46 O6 179.7(9)
O5 C45 C46 C47 179.3(9)
C44 C45 C46 C47 -0.4(15)
O6 C46 C47 C48 -178.7(11)
C45 C46 C47 C48 1.4(17)
C46 C47 C48 N7 -2.4(17)
N7 C49 C50 N8 -167.3(8)
N7 C49 C50 S3 9.0(11)
C56 C51 C52 C53 3.1(16)
N8 C51 C52 C53 -179.6(10)
C51 C52 C53 C54 -1.0(18)
C52 C53 C54 C55 -1.2(19)
C53 C54 C55 C56 1.2(17)
C52 C51 C56 C55 -3.2(16)
N8 C51 C56 C55 179.2(9)
C52 C51 C56 S3 177.5(8)
N8 C51 C56 S3 -0.1(11)
C54 C55 C56 C51 1.0(16)
C54 C55 C56 S3 -179.7(9)
C5 C6 N1 C2 0.9(13)
C5 C6 N1 C7 175.5(8)
C3 C2 N1 C6 -0.3(12)
C1 C2 N1 C6 -175.3(8)
C3 C2 N1 C7 -174.8(8)
C1 C2 N1 C7 10.2(12)
C8 C7 N1 C6 -96.0(9)
C8 C7 N1 C2 78.7(10)
C7 C8 N2 C9 -178.9(8)
S1 C8 N2 C9 -1.0(10)
C14 C9 N2 C8 0.5(11)
C10 C9 N2 C8 179.9(9)
C19 C20 N3 C16 -0.7(16)
C19 C20 N3 C21 167.9(10)
C17 C16 N3 C20 4.1(14)
C15 C16 N3 C20 -175.8(9)
C17 C16 N3 C21 -164.3(9)
C15 C16 N3 C21 15.8(13)
C22 C21 N3 C20 -96.1(10)
C22 C21 N3 C16 72.8(11)
C21 C22 N4 C23 -179.4(9)
S4 C22 N4 C23 0.3(12)
C28 C23 N4 C22 -0.3(13)
C24 C23 N4 C22 179.6(11)
C33 C34 N5 C30 0.1(13)
C33 C34 N5 C35 177.5(8)
C31 C30 N5 C34 1.1(12)
C29 C30 N5 C34 -175.4(8)
C31 C30 N5 C35 -176.3(7)
C29 C30 N5 C35 7.2(12)
C36 C35 N5 C34 -93.5(9)
C36 C35 N5 C30 84.0(9)
C35 C36 N6 C37 -177.3(8)
S2 C36 N6 C37 -0.1(10)
C38 C37 N6 C36 -179.4(10)
C42 C37 N6 C36 -0.3(11)
C47 C48 N7 C44 2.4(16)
C47 C48 N7 C49 175.6(10)
C45 C44 N7 C48 -1.2(14)
C43 C44 N7 C48 177.3(9)
C45 C44 N7 C49 -174.3(8)
C43 C44 N7 C49 4.3(13)
C50 C49 N7 C48 -96.4(10)
C50 C49 N7 C44 77.0(11)
C49 C50 N8 C51 179.3(8)
S3 C50 N8 C51 2.7(11)
C56 C51 N8 C50 -1.7(12)
C52 C51 N8 C50 -179.0(10)
C5 C4 O1 Zn1 -174.8(7)
C3 C4 O1 Zn1 2.6(9)
C2 C3 O2 Zn1 171.5(7)
C4 C3 O2 Zn1 -6.6(9)
C19 C18 O3 Zn1 175.2(8)
C17 C18 O3 Zn1 -7.5(10)
C19 C18 O3 Zn2 37.5(15)
C17 C18 O3 Zn2 -145.2(7)
C16 C17 O4 Zn1 -176.5(7)
C18 C17 O4 Zn1 3.2(10)
C44 C45 O5 Zn2 177.1(7)
C46 C45 O5 Zn2 -2.6(11)
C47 C46 O6 Zn2 -176.4(9)
C45 C46 O6 Zn2 3.5(12)
C47 C46 O6 Zn1 -9.8(19)
C45 C46 O6 Zn1 170.1(7)
C33 C32 O7 Zn2 -175.6(7)
C31 C32 O7 Zn2 1.7(9)
C30 C31 O8 Zn2 172.4(6)
C32 C31 O8 Zn2 -4.3(9)
C13 C14 S1 C8 178.9(10)
C9 C14 S1 C8 -0.5(7)
N2 C8 S1 C14 0.9(8)
C7 C8 S1 C14 178.9(8)
C37 C42 S2 C36 -0.5(7)
C41 C42 S2 C36 178.8(9)
N6 C36 S2 C42 0.3(7)
C35 C36 S2 C42 177.6(7)
N8 C50 S3 C56 -2.4(8)
C49 C50 S3 C56 -179.0(8)
C51 C56 S3 C50 1.3(8)
C55 C56 S3 C50 -178.0(10)
C23 C28 S4 C22 0.0(9)
C27 C28 S4 C22 -176.8(13)
N4 C22 S4 C28 -0.1(9)
C21 C22 S4 C28 179.5(9)
